data_4134056
loop_
_publ_author_name
'Vaidya, Sagar Dilip'
'Toenjes, Sean T.'
'Yamamoto, Nobuyuki'
'Maddox, Sean M.'
'Gustafson, Jeffrey L.'

_publ_section_title
;
 Catalytic Atroposelective Synthesis of N-Aryl Quinoid Compounds.
;
_journal_name_full 'Journal of the American Chemical Society'
_journal_paper_doi 10.1021/jacs.9b12994
_journal_year 2020
_chemical_formula_moiety 'C32 H24 Br F2 N O2'
_chemical_formula_sum 'C32 H24 Br F2 N O2'
_chemical_formula_weight 572.43
_space_group_crystal_system monoclinic
_space_group_IT_number 4
_space_group_name_Hall 'P 2yb'
_space_group_name_H-M_alt 'P 1 21 1'
_atom_sites_solution_hydrogens mixed
_atom_sites_solution_primary direct
_audit_creation_date 2019-11-22
_audit_creation_method
;
Olex2 1.2
(compiled 2018.05.29 svn.r3508 for OlexSys, GUI svn.r5506)
;
_cell_angle_alpha 90
_cell_angle_beta 103.2787(19)
_cell_angle_gamma 90
_cell_formula_units_Z 2
_cell_length_a 8.9865(4)
_cell_length_b 13.2091(6)
_cell_length_c 11.2053(5)
_cell_measurement_reflns_used 9705
_cell_measurement_temperature 100
_cell_measurement_theta_max 32.21
_cell_measurement_theta_min 2.33
_cell_volume 1294.55(10)
_computing_cell_refinement 'SAINT V8.38A (?, 2016)'
_computing_data_reduction 'SAINT V8.38A (?, 2016)'
_computing_molecular_graphics 'Olex2 (Dolomanov et al., 2009)'
_computing_publication_material 'Olex2 (Dolomanov et al., 2009)'
_computing_structure_refinement 'XL (Sheldrick, 2008)'
_computing_structure_solution 'XS (Sheldrick, 2008)'
_diffrn_ambient_temperature 100
_diffrn_detector MoK\a
_diffrn_detector_type graphite
_diffrn_measured_fraction_theta_full 0.996
_diffrn_measured_fraction_theta_max 0.997
_diffrn_measurement_device_type 'Bruker APEX-II CCD'
_diffrn_measurement_method '\f and \w scans'
_diffrn_radiation_type MoK\a
_diffrn_radiation_wavelength 0.71073
_diffrn_reflns_av_R_equivalents 0.0187
_diffrn_reflns_av_unetI/netI 0.0231
_diffrn_reflns_Laue_measured_fraction_full 0.996
_diffrn_reflns_Laue_measured_fraction_max 0.997
_diffrn_reflns_limit_h_max 12
_diffrn_reflns_limit_h_min -12
_diffrn_reflns_limit_k_max 17
_diffrn_reflns_limit_k_min -17
_diffrn_reflns_limit_l_max 15
_diffrn_reflns_limit_l_min -15
_diffrn_reflns_number 56122
_diffrn_reflns_point_group_measured_fraction_full 0.997
_diffrn_reflns_point_group_measured_fraction_max 0.998
_diffrn_reflns_theta_full 25.242
_diffrn_reflns_theta_max 28.698
_diffrn_reflns_theta_min 2.793
_diffrn_standards_number 0
_exptl_absorpt_coefficient_mu 1.633
_exptl_absorpt_correction_T_max 0.6386
_exptl_absorpt_correction_T_min 0.5349
_exptl_absorpt_correction_type multi-scan
_exptl_absorpt_process_details
;
SADABS-2016/2 (Bruker,2016/2) was used for absorption correction.
wR2(int) was 0.0970 before and 0.0732 after correction.
The Ratio of minimum to maximum transmission is 0.8376.
The \l/2 correction factor is Not present.
;
_exptl_crystal_colour orange
_exptl_crystal_colour_primary orange
_exptl_crystal_density_diffrn 1.469
_exptl_crystal_description block
_exptl_crystal_F_000 584
_exptl_crystal_size_max 0.57
_exptl_crystal_size_mid 0.48
_exptl_crystal_size_min 0.31
_refine_diff_density_max 0.360
_refine_diff_density_min -0.221
_refine_diff_density_rms 0.041
_refine_ls_abs_structure_details
;
 Refined as an inversion twin.
;
_refine_ls_abs_structure_Flack 0.005(5)
_refine_ls_extinction_method none
_refine_ls_goodness_of_fit_ref 1.061
_refine_ls_hydrogen_treatment mixed
_refine_ls_matrix_type full
_refine_ls_number_parameters 351
_refine_ls_number_reflns 6437
_refine_ls_number_restraints 1
_refine_ls_restrained_S_all 1.061
_refine_ls_R_factor_all 0.0173
_refine_ls_R_factor_gt 0.0168
_refine_ls_shift/su_max 0.001
_refine_ls_shift/su_mean 0.000
_refine_ls_structure_factor_coef Fsqd
_refine_ls_weighting_details 'w=1/[\s^2^(Fo^2^)+(0.0246P)^2^+0.1480P] where P=(Fo^2^+2Fc^2^)/3'
_refine_ls_weighting_scheme calc
_refine_ls_wR_factor_gt 0.0465
_refine_ls_wR_factor_ref 0.0467
_reflns_Friedel_coverage 0.920
_reflns_Friedel_fraction_full 0.997
_reflns_Friedel_fraction_max 0.998
_reflns_number_gt 6306
_reflns_number_total 6437
_reflns_threshold_expression 'I > 2\s(I)'
_cod_data_source_file ja9b12994_si_004.cif
_cod_data_source_block sdv_02_110_02_0m
_cod_database_code 4134056
_shelx_shelxl_version_number 2017/1
_shelx_space_group_comment
;
The symmetry employed for this shelxl refinement is uniquely defined
by the following loop, which should always be used as a source of
symmetry information in preference to the above space-group names.
They are only intended as comments.
;
_shelx_estimated_absorpt_t_max 0.631
_shelx_estimated_absorpt_t_min 0.456
_olex2_refinement_description
;
1. Twinned data refinement
 Scales: 0.995(5)
 0.005(5)
2. Fixed Uiso
 At 1.2 times of:
  All C(H) groups
 At 1.5 times of:
  All C(H,H,H) groups
3.a Aromatic/amide H refined with riding coordinates:
 C15(H15), C6(H6), C13(H13), C8(H8), C9(H9), C7(H7), C21(H21), C28(H28),
 C27(H27), C22(H22), C26(H26), C25(H25), C19(H19), C20(H20)
3.b Idealised Me refined as rotating group:
 C32(H32A,H32B,H32C), C31(H31A,H31B,H31C), C30(H30A,H30B,H30C)
;
_olex2_date_sample_completion 2019-09-11
_olex2_date_sample_data_collection 2019-09-06
_olex2_date_sample_submission 2019-09-06
_olex2_submission_special_instructions 'No special instructions were received'

loop_
_space_group_symop_operation_xyz
'x, y, z'
'-x, y+1/2, -z'

loop_
_atom_site_label
_atom_site_type_symbol
_atom_site_fract_x
_atom_site_fract_y
_atom_site_fract_z
_atom_site_U_iso_or_equiv
_atom_site_adp_type
_atom_site_occupancy
_atom_site_site_symmetry_order
_atom_site_calc_flag
_atom_site_refinement_flags_posn
Br1 Br 0.13096(2) 0.63908(2) 0.80056(2) 0.02095(5) Uani 1 1 d .
C3 C 0.18664(17) 0.51503(12) 0.74048(15) 0.0141(3) Uani 1 1 d .
N1 N 0.06138(16) 0.40244(11) 0.86213(13) 0.0140(3) Uani 1 1 d .
O2 O 0.31950(15) 0.60809(10) 0.61865(13) 0.0240(3) Uani 1 1 d .
C10 C 0.29446(17) 0.33597(13) 0.63692(14) 0.0143(3) Uani 1 1 d .
O1 O 0.16775(14) 0.24639(9) 0.76718(12) 0.0192(2) Uani 1 1 d .
C15 C -0.16451(17) 0.56316(12) 1.02799(15) 0.0133(3) Uani 1 1 d .
H15 H -0.160841 0.588018 1.108174 0.016 Uiso 1 1 calc R
C16 C -0.04800(17) 0.49889(12) 1.01089(14) 0.0128(3) Uani 1 1 d .
C1 C 0.20281(18) 0.32771(12) 0.73059(15) 0.0132(3) Uani 1 1 d .
C14 C -0.28632(17) 0.59271(12) 0.93283(14) 0.0134(3) Uani 1 1 d .
C11 C -0.05655(18) 0.46463(12) 0.89077(15) 0.0133(3) Uani 1 1 d .
C12 C -0.18101(18) 0.48967(12) 0.79416(14) 0.0139(3) Uani 1 1 d .
C2 C 0.14640(17) 0.42362(13) 0.77961(15) 0.0128(3) Uani 1 1 d .
C4 C 0.27901(18) 0.52563(13) 0.64927(15) 0.0155(3) Uani 1 1 d .
C6 C 0.4050(2) 0.43836(15) 0.50161(16) 0.0196(3) Uani 1 1 d .
H6 H 0.426378 0.502833 0.471881 0.024 Uiso 1 1 calc R
C13 C -0.29476(18) 0.55474(12) 0.81537(15) 0.0144(3) Uani 1 1 d .
H13 H -0.377744 0.573097 0.749843 0.017 Uiso 1 1 calc R
C17 C -0.18697(18) 0.45081(13) 0.66837(15) 0.0158(3) Uani 1 1 d .
C23 C -0.40084(17) 0.66667(12) 0.95679(15) 0.0137(3) Uani 1 1 d .
C8 C 0.4243(2) 0.25632(16) 0.49637(17) 0.0238(4) Uani 1 1 d .
H8 H 0.459475 0.197046 0.463475 0.029 Uiso 1 1 calc R
C9 C 0.3450(2) 0.24848(14) 0.58900(16) 0.0199(3) Uani 1 1 d .
H9 H 0.325504 0.183886 0.619420 0.024 Uiso 1 1 calc R
C7 C 0.4517(2) 0.35072(16) 0.45225(16) 0.0233(4) Uani 1 1 d .
H7 H 0.503132 0.355630 0.387286 0.028 Uiso 1 1 calc R
C29 C 0.08101(18) 0.46738(13) 1.12053(15) 0.0156(3) Uani 1 1 d .
C5 C 0.32652(17) 0.43103(13) 0.59516(14) 0.0147(3) Uani 1 1 d .
C24 C -0.45800(18) 0.66395(12) 1.06225(15) 0.0158(3) Uani 1 1 d .
C21 C -0.1809(2) 0.48069(18) 0.45623(18) 0.0299(4) Uani 1 1 d .
H21 H -0.181790 0.526665 0.390864 0.036 Uiso 1 1 calc R
C28 C -0.45096(18) 0.74705(13) 0.87616(16) 0.0176(3) Uani 1 1 d .
H28 H -0.417336 0.751040 0.801871 0.021 Uiso 1 1 calc R
C27 C -0.5486(2) 0.82114(14) 0.90208(18) 0.0213(3) Uani 1 1 d .
H27 H -0.580426 0.875106 0.845972 0.026 Uiso 1 1 calc R
C22 C -0.1879(2) 0.51737(15) 0.57134(16) 0.0221(4) Uani 1 1 d .
H22 H -0.193411 0.588257 0.583970 0.026 Uiso 1 1 calc R
C26 C -0.59987(19) 0.81654(14) 1.00955(18) 0.0216(4) Uani 1 1 d .
H26 H -0.665150 0.867945 1.027862 0.026 Uiso 1 1 calc R
C25 C -0.55574(18) 0.73695(14) 1.09009(17) 0.0193(3) Uani 1 1 d .
H25 H -0.591749 0.732344 1.163261 0.023 Uiso 1 1 calc R
C19 C -0.1750(2) 0.30981(16) 0.53057(18) 0.0257(4) Uani 1 1 d .
H19 H -0.170099 0.238894 0.517904 0.031 Uiso 1 1 calc R
C20 C -0.1725(2) 0.37742(19) 0.43656(19) 0.0305(4) Uani 1 1 d .
H20 H -0.165126 0.352970 0.358400 0.037 Uiso 1 1 calc R
C18 C -0.18468(19) 0.34814(14) 0.64324(16) 0.0195(3) Uani 1 1 d .
F2 F -0.41852(12) 0.58648(9) 1.14254(10) 0.0212(2) Uani 1 1 d .
F1 F -0.19162(13) 0.28166(9) 0.73372(11) 0.0245(2) Uani 1 1 d .
C32 C 0.23892(18) 0.49888(15) 1.10249(17) 0.0214(3) Uani 1 1 d .
H32A H 0.259340 0.463980 1.030738 0.032 Uiso 1 1 calc GR
H32B H 0.317464 0.480526 1.175455 0.032 Uiso 1 1 calc GR
H32C H 0.240688 0.572232 1.089761 0.032 Uiso 1 1 calc GR
C31 C 0.0611(2) 0.51769(17) 1.23909(16) 0.0262(4) Uani 1 1 d .
H31A H 0.064155 0.591436 1.230380 0.039 Uiso 1 1 calc GR
H31B H 0.143914 0.496122 1.307499 0.039 Uiso 1 1 calc GR
H31C H -0.037439 0.497689 1.255212 0.039 Uiso 1 1 calc GR
C30 C 0.0735(2) 0.35218(15) 1.13915(19) 0.0236(4) Uani 1 1 d .
H30A H -0.029271 0.333465 1.147179 0.035 Uiso 1 1 calc GR
H30B H 0.148510 0.332602 1.213697 0.035 Uiso 1 1 calc GR
H30C H 0.096489 0.317139 1.068407 0.035 Uiso 1 1 calc GR
H1 H 0.054(3) 0.339(2) 0.869(2) 0.020(6) Uiso 1 1 d .

loop_
_atom_site_aniso_label
_atom_site_aniso_U_11
_atom_site_aniso_U_22
_atom_site_aniso_U_33
_atom_site_aniso_U_23
_atom_site_aniso_U_13
_atom_site_aniso_U_12
Br1 0.02590(8) 0.00906(7) 0.03300(9) -0.00197(7) 0.01729(6) -0.00105(7)
C3 0.0138(7) 0.0106(7) 0.0198(7) -0.0007(6) 0.0073(5) 0.0014(5)
N1 0.0156(6) 0.0092(6) 0.0203(7) 0.0007(5) 0.0107(5) 0.0011(5)
O2 0.0274(6) 0.0166(6) 0.0328(7) 0.0066(5) 0.0167(5) -0.0004(5)
C10 0.0126(6) 0.0161(8) 0.0151(7) -0.0010(6) 0.0051(5) 0.0020(6)
O1 0.0230(6) 0.0122(6) 0.0259(6) 0.0017(5) 0.0128(5) 0.0023(5)
C15 0.0134(6) 0.0115(7) 0.0168(7) -0.0018(6) 0.0069(5) -0.0016(5)
C16 0.0128(6) 0.0102(7) 0.0169(7) 0.0003(6) 0.0067(5) -0.0010(5)
C1 0.0123(6) 0.0126(7) 0.0155(7) 0.0003(6) 0.0045(5) 0.0022(5)
C14 0.0125(6) 0.0106(7) 0.0189(7) -0.0004(6) 0.0073(6) -0.0006(5)
C11 0.0133(7) 0.0101(7) 0.0189(8) 0.0005(6) 0.0085(6) -0.0004(5)
C12 0.0155(7) 0.0117(7) 0.0167(7) -0.0009(6) 0.0083(5) -0.0015(6)
C2 0.0106(6) 0.0128(7) 0.0160(7) -0.0007(6) 0.0052(5) 0.0012(5)
C4 0.0138(7) 0.0151(7) 0.0185(7) 0.0036(6) 0.0057(5) 0.0016(6)
C6 0.0181(7) 0.0245(9) 0.0176(8) 0.0023(6) 0.0069(6) -0.0008(6)
C13 0.0132(7) 0.0137(7) 0.0176(7) 0.0007(6) 0.0060(5) 0.0003(5)
C17 0.0130(7) 0.0182(8) 0.0176(7) -0.0027(6) 0.0065(6) 0.0016(6)
C23 0.0110(6) 0.0121(7) 0.0190(7) -0.0025(5) 0.0052(5) -0.0005(5)
C8 0.0224(8) 0.0283(10) 0.0228(8) -0.0086(7) 0.0099(7) 0.0026(7)
C9 0.0202(8) 0.0184(8) 0.0224(8) -0.0034(7) 0.0079(6) 0.0028(6)
C7 0.0195(8) 0.0346(11) 0.0181(8) -0.0034(7) 0.0089(6) 0.0008(7)
C29 0.0139(7) 0.0150(8) 0.0184(7) 0.0019(6) 0.0047(6) 0.0017(6)
C5 0.0120(7) 0.0183(8) 0.0143(7) 0.0005(6) 0.0042(5) 0.0011(6)
C24 0.0127(6) 0.0147(8) 0.0208(7) -0.0043(6) 0.0057(6) -0.0012(5)
C21 0.0355(10) 0.0375(11) 0.0208(8) 0.0029(8) 0.0150(8) 0.0113(9)
C28 0.0147(7) 0.0151(7) 0.0236(8) -0.0001(6) 0.0058(6) 0.0002(6)
C27 0.0170(8) 0.0138(7) 0.0322(9) -0.0006(7) 0.0040(7) 0.0029(6)
C22 0.0246(8) 0.0247(9) 0.0201(8) 0.0015(7) 0.0118(6) 0.0057(7)
C26 0.0133(7) 0.0165(8) 0.0351(10) -0.0088(7) 0.0055(7) 0.0019(6)
C25 0.0139(7) 0.0208(8) 0.0247(8) -0.0088(7) 0.0078(6) -0.0010(6)
C19 0.0227(9) 0.0261(10) 0.0289(10) -0.0128(8) 0.0072(7) 0.0012(7)
C20 0.0310(10) 0.0416(12) 0.0212(9) -0.0101(8) 0.0106(7) 0.0077(9)
C18 0.0167(7) 0.0193(8) 0.0231(8) -0.0041(7) 0.0059(6) -0.0014(6)
F2 0.0215(5) 0.0208(5) 0.0243(5) 0.0025(4) 0.0114(4) 0.0011(4)
F1 0.0268(5) 0.0181(5) 0.0300(6) -0.0014(4) 0.0097(4) -0.0042(4)
C32 0.0132(7) 0.0242(9) 0.0267(8) 0.0024(7) 0.0043(6) -0.0019(6)
C31 0.0271(9) 0.0340(11) 0.0169(8) -0.0011(7) 0.0038(6) 0.0113(8)
C30 0.0234(8) 0.0177(9) 0.0294(9) 0.0089(7) 0.0056(7) 0.0007(7)

loop_
_atom_type_symbol
_atom_type_description
_atom_type_scat_dispersion_real
_atom_type_scat_dispersion_imag
_atom_type_scat_source
C C 0.0033 0.0016 'International Tables Vol C Tables 4.2.6.8 and 6.1.1.4'
H H 0.0000 0.0000 'International Tables Vol C Tables 4.2.6.8 and 6.1.1.4'
Br Br -0.2901 2.4595 'International Tables Vol C Tables 4.2.6.8 and 6.1.1.4'
F F 0.0171 0.0103 'International Tables Vol C Tables 4.2.6.8 and 6.1.1.4'
N N 0.0061 0.0033 'International Tables Vol C Tables 4.2.6.8 and 6.1.1.4'
O O 0.0106 0.0060 'International Tables Vol C Tables 4.2.6.8 and 6.1.1.4'

loop_
_geom_angle_atom_site_label_1
_geom_angle_atom_site_label_2
_geom_angle_atom_site_label_3
_geom_angle
C2 C3 Br1 123.00(12)
C2 C3 C4 123.01(15)
C4 C3 Br1 113.98(11)
C2 N1 C11 126.51(14)
C9 C10 C1 119.75(15)
C5 C10 C1 119.77(14)
C5 C10 C9 120.47(15)
C16 C15 C14 123.12(15)
C15 C16 C11 116.74(14)
C15 C16 C29 120.40(14)
C11 C16 C29 122.85(14)
C10 C1 C2 118.89(14)
O1 C1 C10 122.24(15)
O1 C1 C2 118.84(15)
C15 C14 C23 119.94(14)
C13 C14 C15 118.90(14)
C13 C14 C23 121.12(14)
C16 C11 N1 121.21(14)
C16 C11 C12 121.37(15)
C12 C11 N1 117.43(14)
C11 C12 C17 119.80(14)
C13 C12 C11 119.84(14)
C13 C12 C17 120.29(14)
C3 C2 C1 119.30(14)
N1 C2 C3 129.42(16)
N1 C2 C1 111.26(14)
C3 C4 C5 117.66(14)
O2 C4 C3 122.30(16)
O2 C4 C5 120.02(15)
C7 C6 C5 119.51(17)
C14 C13 C12 119.91(14)
C22 C17 C12 120.81(15)
C18 C17 C12 122.03(16)
C18 C17 C22 117.09(16)
C24 C23 C14 122.78(14)
C24 C23 C28 116.13(15)
C28 C23 C14 121.00(15)
C7 C8 C9 119.81(17)
C8 C9 C10 119.60(17)
C8 C7 C6 120.92(16)
C32 C29 C16 111.76(14)
C32 C29 C30 110.86(15)
C31 C29 C16 110.98(14)
C31 C29 C32 106.98(15)
C31 C29 C30 107.08(16)
C30 C29 C16 109.07(14)
C10 C5 C4 121.16(14)
C10 C5 C6 119.62(16)
C6 C5 C4 119.22(15)
C25 C24 C23 123.28(16)
F2 C24 C23 119.44(14)
F2 C24 C25 117.29(15)
C20 C21 C22 120.3(2)
C27 C28 C23 121.63(17)
C26 C27 C28 120.19(17)
C21 C22 C17 120.57(19)
C25 C26 C27 119.84(16)
C26 C25 C24 118.89(17)
C18 C19 C20 118.31(18)
C19 C20 C21 120.17(18)
C19 C18 C17 123.45(18)
F1 C18 C17 118.50(15)
F1 C18 C19 118.05(17)

loop_
_geom_bond_atom_site_label_1
_geom_bond_atom_site_label_2
_geom_bond_distance
Br1 C3 1.8824(16)
C3 C2 1.362(2)
C3 C4 1.464(2)
N1 C11 1.434(2)
N1 C2 1.357(2)
O2 C4 1.222(2)
C10 C1 1.480(2)
C10 C9 1.394(2)
C10 C5 1.393(2)
O1 C1 1.217(2)
C15 C16 1.395(2)
C15 C14 1.397(2)
C16 C11 1.405(2)
C16 C29 1.540(2)
C1 C2 1.514(2)
C14 C13 1.394(2)
C14 C23 1.487(2)
C11 C12 1.406(2)
C12 C13 1.397(2)
C12 C17 1.489(2)
C4 C5 1.493(2)
C6 C7 1.389(3)
C6 C5 1.395(2)
C17 C22 1.397(2)
C17 C18 1.386(2)
C23 C24 1.393(2)
C23 C28 1.400(2)
C8 C9 1.391(3)
C8 C7 1.384(3)
C29 C32 1.536(2)
C29 C31 1.532(2)
C29 C30 1.540(3)
C24 C25 1.387(2)
C24 F2 1.3549(19)
C21 C22 1.393(3)
C21 C20 1.387(3)
C28 C27 1.389(2)
C27 C26 1.386(3)
C26 C25 1.383(3)
C19 C20 1.385(3)
C19 C18 1.381(3)
C18 F1 1.354(2)

loop_
_twin_individual_id
_twin_individual_mass_fraction_refined
1 0.995(5)
2 0.005(5)
